data_4114196
loop_
_publ_author_name
'Eric J. Welch'
'Nathan R. M. Crawford'
'Robert G. Bergman'
'Jeffrey R. Long'

_publ_contact_author
;
        Jeffrey R. Long
        Department of Chemistry
        University of California, Berkeley
        United States of America
;
_publ_contact_author_email jlong@cchem.berkeley.edu
_publ_contact_author_fax '510 643-3832'
_publ_contact_author_phone '510 642-0860'
_publ_section_title
;
 New Routes to Transition Metal-Carbido Species: Synthesis and
 Characterization of the Carbon-Centered Trigonal Prismatic Clusters
 [W6CCl18]n- (n= 1, 2, 3)
;
_journal_name_full 'Journal of the American Chemical Society'
_journal_page_first 11464
_journal_page_last 11465
_journal_paper_doi 10.1021/ja035962v
_journal_volume 125
_journal_year 2003
_chemical_compound_source synthetic
_chemical_formula_moiety 'C79 H73 Cl18 N O P3 W6'
_chemical_formula_sum 'C79 H73 Cl18 N O P3 W6'
_chemical_formula_weight 2886.49
_chemical_name_systematic
; 
 ? 
;
_space_group_IT_number 14
_symmetry_cell_setting monoclinic
_symmetry_Int_Tables_number 14
_symmetry_space_group_name_Hall '-P 2yn'
_symmetry_space_group_name_H-M 'P 1 21/n 1'
_atom_sites_solution_hydrogens geom
_atom_sites_solution_primary direct
_atom_sites_solution_secondary difmap
_audit_creation_method SHELXL
_cell_angle_alpha 90.00
_cell_angle_beta 93.928(13)
_cell_angle_gamma 90.00
_cell_formula_units_Z 4
_cell_length_a 14.069(3)
_cell_length_b 39.385(10)
_cell_length_c 15.887(3)
_cell_measurement_reflns_used 5688
_cell_measurement_temperature 120
_cell_measurement_theta_max 49.25
_cell_measurement_theta_min 4.51
_cell_volume 8782(3)
_computing_cell_refinement
;
  SMART (Siemens, 1995), SAINT (Siemens, 1995)
;
_computing_data_collection 'SMART (Siemens, 1995)'
_computing_data_reduction
;
  SAINT (Siemens, 1995), XPREP (Siemens, 1995)
;
_computing_structure_refinement 'SHELXL-93 (Sheldrick, 1993)'
_computing_structure_solution 'SHELXS-86 (Sheldrick, 1990)'
_diffrn_ambient_temperature 273(2)
_diffrn_measurement_device SMART
_diffrn_measurement_method 'omega scans with profile analysis'
_diffrn_radiation_monochromator graphite
_diffrn_radiation_source 'fine-focus sealed tube'
_diffrn_radiation_type MoK\a
_diffrn_radiation_wavelength 0.71073
_diffrn_reflns_av_R_equivalents 0.0820
_diffrn_reflns_av_sigmaI/netI 0.1189
_diffrn_reflns_limit_h_max 16
_diffrn_reflns_limit_h_min -16
_diffrn_reflns_limit_k_max 45
_diffrn_reflns_limit_k_min -24
_diffrn_reflns_limit_l_max 18
_diffrn_reflns_limit_l_min -18
_diffrn_reflns_number 37148
_diffrn_reflns_theta_max 24.79
_diffrn_reflns_theta_min 1.78
_exptl_absorpt_coefficient_mu 8.473
_exptl_absorpt_correction_T_max 1
_exptl_absorpt_correction_T_min 0.397
_exptl_absorpt_correction_type empirical
_exptl_absorpt_process_details 'Blessing, Acta Cryst. (1995) A51 33'
_exptl_crystal_colour black
_exptl_crystal_density_diffrn 2.183
_exptl_crystal_description plate
_exptl_crystal_F_000 5428
_exptl_crystal_size_max 0.23
_exptl_crystal_size_mid 0.13
_exptl_crystal_size_min 0.01
_refine_diff_density_max 2.692
_refine_diff_density_min -3.012
_refine_diff_density_rms 0.296
_refine_ls_extinction_coef 0.000001(0)
_refine_ls_extinction_expression Fc^*^=kFc[1+0.001xFc^2^\l^3^/sin(2\q)]^-1/4^
_refine_ls_extinction_method SHELXL
_refine_ls_goodness_of_fit_all 0.989
_refine_ls_goodness_of_fit_obs 1.074
_refine_ls_hydrogen_treatment constr
_refine_ls_matrix_type full
_refine_ls_number_parameters 976
_refine_ls_number_reflns 14469
_refine_ls_number_restraints 24
_refine_ls_restrained_S_all 0.988
_refine_ls_restrained_S_obs 1.072
_refine_ls_R_factor_all 0.1098
_refine_ls_R_factor_obs 0.0563
_refine_ls_shift/esd_max 0.003
_refine_ls_shift/esd_mean 0.000
_refine_ls_structure_factor_coef Fsqd
_refine_ls_weighting_details 'w=1/[\s^2^(Fo^2^)+(0.0567P)^2^+0.0000P] where P=(Fo^2^+2Fc^2^)/3'
_refine_ls_weighting_scheme calc
_refine_ls_wR_factor_all 0.1315
_refine_ls_wR_factor_obs 0.1117
_reflns_number_observed 9165
_reflns_number_total 14469
_reflns_observed_criterion >2sigma(I)
_cod_data_source_file ja035962vsi20030505_101753.cif
_cod_data_source_block ejw14a
_cod_depositor_comments
;
The following automatic conversions were performed:

'_refine_ls_weighting_scheme' value 'calc
w=1/[\s^2^(Fo^2^)+(0.0567P)^2^+0.0000P] where P=(Fo^2^+2Fc^2^)/3' was
changed to 'calc'. New tag '_refine_ls_weighting_details' was
created. The value of the new tag was set to
'w=1/[\s^2^(Fo^2^)+(0.0567P)^2^+0.0000P] where P=(Fo^2^+2Fc^2^)/3'.

Automatic conversion script
Id: cif_fix_values 3143 2015-03-26 13:38:13Z robertas 
;
_cod_original_cell_volume 8782.5(33)
_cod_database_code 4114196

loop_
_symmetry_equiv_pos_as_xyz
'x, y, z'
'-x+1/2, y+1/2, -z+1/2'
'-x, -y, -z'
'x-1/2, -y-1/2, z-1/2'

loop_
_atom_site_aniso_label
_atom_site_aniso_U_11
_atom_site_aniso_U_22
_atom_site_aniso_U_33
_atom_site_aniso_U_23
_atom_site_aniso_U_13
_atom_site_aniso_U_12
W1 0.0154(3) 0.0198(4) 0.0128(3) -0.0020(3) -0.0061(2) 0.0019(3)
W2 0.0114(3) 0.0165(3) 0.0115(3) -0.0008(2) -0.0011(2) 0.0004(3)
W3 0.0131(3) 0.0312(4) 0.0134(3) 0.0012(3) 0.0011(2) -0.0048(3)
W4 0.0174(4) 0.0226(4) 0.0310(3) -0.0081(3) -0.0086(3) 0.0066(3)
W5 0.0149(3) 0.0250(4) 0.0100(3) -0.0042(3) -0.0027(2) 0.0004(3)
W6 0.0143(3) 0.0175(4) 0.0132(3) -0.0005(3) -0.0030(2) -0.0007(3)
C1 0.012(8) 0.028(10) 0.023(7) 0.007(7) 0.008(6) -0.001(7)
Cl1 0.027(2) 0.041(3) 0.021(2) -0.009(2) -0.016(2) 0.007(2)
Cl2 0.029(2) 0.019(2) 0.030(2) 0.004(2) -0.005(2) -0.004(2)
Cl3 0.026(2) 0.067(3) 0.029(2) -0.004(2) 0.016(2) -0.014(2)
Cl4 0.030(3) 0.041(3) 0.076(3) -0.026(3) -0.021(2) 0.022(2)
Cl5 0.033(2) 0.050(3) 0.012(2) -0.003(2) 0.000(2) -0.012(2)
Cl6 0.023(2) 0.023(2) 0.033(2) 0.001(2) -0.005(2) -0.007(2)
Cl7 0.021(2) 0.021(2) 0.019(2) -0.001(2) -0.0059(14) -0.003(2)
Cl8 0.023(2) 0.039(3) 0.021(2) -0.005(2) 0.004(2) 0.004(2)
Cl9 0.025(2) 0.051(3) 0.014(2) 0.003(2) -0.0025(15) -0.011(2)
Cl10 0.028(2) 0.049(3) 0.029(2) -0.023(2) 0.001(2) 0.011(2)
Cl11 0.024(2) 0.036(3) 0.012(2) 0.001(2) -0.0032(14) -0.004(2)
Cl12 0.024(2) 0.020(2) 0.040(2) -0.007(2) -0.010(2) 0.004(2)
Cl13 0.051(3) 0.023(2) 0.033(2) -0.002(2) -0.021(2) 0.001(2)
Cl14 0.020(2) 0.033(2) 0.026(2) -0.009(2) -0.007(2) 0.007(2)
Cl15 0.013(2) 0.033(2) 0.015(2) -0.003(2) 0.0016(13) -0.005(2)
Cl16 0.017(2) 0.023(2) 0.018(2) 0.001(2) -0.0081(14) 0.002(2)
Cl17 0.017(2) 0.024(2) 0.022(2) -0.007(2) -0.0031(14) -0.003(2)
Cl18 0.054(3) 0.037(3) 0.019(2) 0.002(2) -0.005(2) -0.022(2)
P1 0.018(2) 0.024(2) 0.018(2) 0.001(2) 0.001(2) -0.003(2)
C2 0.023(10) 0.031(11) 0.032(9) -0.009(8) -0.010(7) 0.003(8)
C3 0.045(13) 0.051(13) 0.048(11) 0.005(10) 0.016(9) 0.007(11)
C4 0.075(16) 0.037(13) 0.054(12) 0.009(10) 0.007(11) 0.035(12)
C5 0.061(14) 0.041(13) 0.050(12) -0.009(10) 0.013(10) 0.007(11)
C6 0.031(10) 0.043(12) 0.026(8) -0.024(8) 0.011(7) -0.007(9)
C7 0.054(12) 0.040(12) 0.013(8) -0.007(7) 0.003(7) 0.002(10)
C8 0.030(10) 0.012(8) 0.013(7) -0.001(6) -0.008(6) 0.004(7)
C9 0.033(10) 0.024(10) 0.018(7) 0.001(7) -0.004(7) -0.018(8)
C10 0.024(10) 0.044(12) 0.026(8) -0.015(8) -0.002(7) 0.000(9)
C11 0.039(12) 0.054(13) 0.024(8) 0.009(9) 0.009(8) 0.001(10)
C12 0.039(12) 0.053(13) 0.030(9) 0.024(9) 0.006(8) -0.001(10)
C13 0.026(10) 0.030(10) 0.030(8) 0.007(8) -0.002(7) -0.008(8)
C14 0.019(9) 0.015(9) 0.018(7) -0.001(6) -0.010(6) 0.004(7)
C15 0.022(9) 0.038(11) 0.016(7) 0.002(7) -0.001(6) -0.003(8)
C16 0.038(11) 0.028(11) 0.018(8) 0.001(7) -0.002(7) -0.016(9)
C17 0.046(13) 0.031(12) 0.042(10) 0.019(9) 0.004(8) -0.006(10)
C18 0.034(12) 0.048(14) 0.067(13) 0.020(11) -0.005(9) 0.010(10)
C19 0.006(8) 0.035(11) 0.048(10) -0.001(8) 0.004(7) -0.007(8)
C20 0.018(7) 0.028(9) 0.017(7) 0.005(6) -0.004(6) -0.008(7)
C21 0.029(7) 0.023(9) 0.034(8) -0.004(6) 0.000(7) -0.011(7)
C22 0.034(8) 0.027(10) 0.023(8) 0.003(6) -0.002(6) -0.016(7)
C23 0.025(8) 0.042(11) 0.025(8) 0.019(6) -0.010(6) -0.004(7)
C24 0.019(7) 0.041(11) 0.033(8) 0.008(6) 0.006(6) -0.023(7)
C25 0.017(7) 0.026(10) 0.030(8) 0.002(6) 0.001(6) 0.001(6)
P2 0.011(2) 0.026(2) 0.019(2) -0.003(2) 0.001(2) 0.004(2)
C26 0.020(9) 0.020(9) 0.006(6) -0.005(6) 0.006(6) 0.004(7)
C27 0.011(9) 0.055(13) 0.047(10) 0.005(10) 0.014(7) 0.003(9)
C28 0.016(9) 0.038(11) 0.047(10) 0.019(9) -0.008(7) -0.006(8)
C29 0.005(8) 0.045(12) 0.029(8) -0.004(8) 0.004(6) 0.006(8)
C30 0.005(9) 0.031(11) 0.061(11) -0.011(9) -0.006(7) 0.009(8)
C31 0.018(9) 0.018(10) 0.046(10) 0.006(8) -0.005(7) 0.000(7)
C32 0.028(10) 0.025(10) 0.019(7) 0.002(7) 0.005(7) 0.006(8)
C33 0.041(13) 0.026(12) 0.096(15) -0.016(11) -0.032(11) -0.011(10)
C34 0.027(11) 0.019(11) 0.124(18) -0.006(12) -0.016(11) 0.002(9)
C35 0.047(13) 0.028(11) 0.039(10) -0.017(8) -0.004(9) -0.008(10)
C36 0.037(13) 0.061(16) 0.058(12) -0.012(11) -0.005(9) -0.022(11)
C37 0.018(10) 0.048(13) 0.044(10) -0.015(9) 0.003(8) 0.002(9)
C38 0.005(8) 0.043(11) 0.020(7) 0.008(7) 0.001(6) 0.001(7)
C39 0.031(11) 0.073(15) 0.024(8) 0.001(9) 0.006(7) -0.007(10)
C40 0.025(10) 0.073(15) 0.031(9) 0.007(9) -0.008(8) 0.023(10)
C41 0.013(9) 0.042(12) 0.049(10) 0.018(9) -0.011(8) -0.008(8)
C42 0.007(9) 0.034(11) 0.049(10) -0.018(8) -0.001(7) -0.004(8)
C43 0.009(8) 0.034(10) 0.026(8) -0.013(7) 0.001(6) -0.006(7)
C44 0.016(9) 0.019(9) 0.018(7) -0.001(7) -0.004(6) 0.006(7)
C45 0.018(9) 0.016(9) 0.040(9) -0.002(7) -0.004(7) 0.008(7)
C46 0.057(13) 0.026(11) 0.027(9) 0.004(8) 0.012(8) 0.002(9)
C47 0.069(13) 0.029(11) 0.005(7) -0.001(7) 0.011(8) 0.011(10)
C48 0.056(12) 0.022(10) 0.004(6) 0.001(6) -0.003(7) -0.001(9)
C49 0.019(9) 0.044(12) 0.025(8) 0.004(8) 0.015(7) -0.003(8)
P3 0.009(2) 0.017(2) 0.014(2) 0.000(2) 0.0003(14) 0.000(2)
C50 0.028(9) 0.016(9) 0.012(7) -0.006(6) 0.008(6) -0.004(7)
C51 0.012(8) 0.041(11) 0.017(7) 0.007(7) 0.001(6) -0.010(8)
C52 0.031(10) 0.026(10) 0.010(7) -0.005(7) -0.005(6) -0.013(8)
C53 0.054(13) 0.030(11) 0.014(7) -0.011(7) 0.001(8) 0.005(9)
C54 0.048(13) 0.043(12) 0.038(10) -0.019(9) 0.019(9) 0.003(10)
C55 0.025(10) 0.021(9) 0.027(8) -0.001(7) 0.001(7) 0.002(8)
C56 0.019(9) 0.006(8) 0.023(7) -0.004(6) -0.002(6) 0.001(7)
C57 0.019(9) 0.019(10) 0.041(9) 0.002(7) -0.003(7) -0.006(8)
C58 0.018(10) 0.034(12) 0.060(11) 0.021(9) -0.007(8) 0.009(8)
C59 0.040(12) 0.033(12) 0.039(9) 0.008(9) -0.021(8) -0.006(9)
C60 0.038(11) 0.030(11) 0.037(9) -0.017(8) -0.022(8) 0.007(9)
C61 0.036(11) 0.022(10) 0.038(9) -0.003(8) -0.016(8) -0.002(8)
C62 0.005(7) 0.015(8) 0.015(7) 0.000(6) -0.001(5) -0.006(6)
C63 0.020(9) 0.035(10) 0.006(6) 0.007(6) -0.001(6) -0.004(8)
C64 0.021(9) 0.033(11) 0.025(8) -0.007(7) 0.002(7) 0.008(8)
C65 0.037(12) 0.051(13) 0.044(10) 0.006(10) 0.016(9) 0.001(10)
C66 0.030(11) 0.056(13) 0.025(8) 0.021(8) 0.008(7) -0.003(9)
C67 0.020(9) 0.048(12) 0.013(7) 0.009(7) -0.002(6) 0.004(8)
C68 0.005(7) 0.020(7) 0.016(6) -0.001(6) -0.003(5) -0.008(6)
C69 0.020(9) 0.024(8) 0.017(7) 0.001(5) -0.001(6) 0.004(7)
C70 0.026(10) 0.019(7) 0.038(8) 0.000(6) -0.003(6) 0.000(7)
C71 0.042(11) 0.029(8) 0.037(8) 0.023(7) -0.008(7) 0.004(8)
C72 0.031(10) 0.041(9) 0.016(7) 0.012(6) -0.001(6) -0.006(8)
C73 0.028(9) 0.030(8) 0.010(6) -0.002(6) -0.004(5) -0.003(7)
N1 0.069(14) 0.083(15) 0.056(11) -0.034(11) -0.003(10) -0.005(11)
C74 0.033(13) 0.066(16) 0.069(14) -0.016(13) 0.003(11) -0.007(11)
C75 0.068(18) 0.122(24) 0.094(18) 0.023(17) 0.042(14) 0.022(17)
O2 0.097(14) 0.105(16) 0.102(13) 0.001(12) -0.048(11) -0.011(12)
C76 0.167(33) 0.128(31) 0.093(21) 0.055(21) -0.048(21) 0.001(27)
C77 0.125(26) 0.070(20) 0.121(22) 0.011(18) 0.010(19) -0.020(19)
C78 0.111(24) 0.146(30) 0.074(17) -0.041(19) -0.023(16) -0.060(23)
C79 0.224(41) 0.078(24) 0.120(25) -0.017(20) -0.022(25) -0.039(26)

loop_
_atom_site_label
_atom_site_type_symbol
_atom_site_fract_x
_atom_site_fract_y
_atom_site_fract_z
_atom_site_U_iso_or_equiv
_atom_site_thermal_displace_type
_atom_site_occupancy
_atom_site_calc_flag
_atom_site_refinement_flags
W1 W 1.18014(4) 0.35161(2) 0.15668(3) 0.01633(15) Uani 1 d .
W2 W 1.27097(4) 0.30539(2) 0.25219(3) 0.01321(15) Uani 1 d .
W3 W 1.37537(4) 0.35097(2) 0.16816(3) 0.0192(2) Uani 1 d .
W4 W 1.18591(4) 0.40003(2) 0.30251(4) 0.0241(2) Uani 1 d .
W5 W 1.27623(4) 0.35472(2) 0.39953(3) 0.0168(2) Uani 1 d .
W6 W 1.38218(4) 0.39725(2) 0.30632(3) 0.01516(15) Uani 1 d .
C1 C 1.2780(10) 0.3586(4) 0.2667(8) 0.021(3) Uani 1 d .
Cl1 Cl 1.0474(3) 0.35641(11) 0.0465(2) 0.0305(10) Uani 1 d .
Cl2 Cl 1.2723(3) 0.24365(10) 0.2779(2) 0.0260(9) Uani 1 d .
Cl3 Cl 1.5086(3) 0.35168(12) 0.0769(2) 0.0400(12) Uani 1 d .
Cl4 Cl 1.0565(3) 0.44253(12) 0.3131(3) 0.0502(13) Uani 1 d .
Cl5 Cl 1.2743(3) 0.33316(11) 0.5446(2) 0.0318(10) Uani 1 d .
Cl6 Cl 1.5231(3) 0.43426(10) 0.3240(2) 0.0269(9) Uani 1 d .
Cl7 Cl 1.1477(2) 0.29136(9) 0.1447(2) 0.0206(8) Uani 1 d .
Cl8 Cl 1.3898(3) 0.29026(10) 0.1574(2) 0.0277(9) Uani 1 d .
Cl9 Cl 1.2759(3) 0.34816(11) 0.0381(2) 0.0301(10) Uani 1 d .
Cl10 Cl 1.1596(3) 0.39316(11) 0.4497(2) 0.0356(11) Uani 1 d .
Cl11 Cl 1.4049(3) 0.39011(10) 0.4573(2) 0.0241(9) Uani 1 d .
Cl12 Cl 1.2908(3) 0.44750(10) 0.3353(2) 0.0289(9) Uani 1 d .
Cl13 Cl 1.1720(3) 0.41419(10) 0.1526(2) 0.0365(11) Uani 1 d .
Cl14 Cl 1.0560(3) 0.36132(10) 0.2552(2) 0.0266(9) Uani 1 d .
Cl15 Cl 1.1595(2) 0.30887(10) 0.3649(2) 0.0202(8) Uani 1 d .
Cl16 Cl 1.3828(2) 0.30642(9) 0.3789(2) 0.0197(8) Uani 1 d .
Cl17 Cl 1.4998(2) 0.35337(9) 0.2821(2) 0.0212(8) Uani 1 d .
Cl18 Cl 1.3854(3) 0.41331(11) 0.1576(2) 0.0372(11) Uani 1 d .
P1 P 0.7532(3) 0.00096(10) 0.3244(2) 0.0199(9) Uani 1 d .
C2 C 0.6638(11) 0.0260(4) 0.3717(9) 0.029(4) Uani 1 d .
C3 C 0.6201(13) 0.0530(5) 0.3290(11) 0.047(5) Uani 1 d .
H3 H 0.6348(13) 0.0584(5) 0.2745(11) 0.057 Uiso 1 calc R
C4 C 0.5524(14) 0.0722(5) 0.3705(11) 0.055(6) Uani 1 d .
H4 H 0.5217(14) 0.0905(5) 0.3434(11) 0.066 Uiso 1 calc R
C5 C 0.5331(14) 0.0638(5) 0.4491(11) 0.050(5) Uani 1 d .
H5 H 0.4876(14) 0.0764(5) 0.4752(11) 0.060 Uiso 1 calc R
C6 C 0.5768(11) 0.0375(4) 0.4934(9) 0.033(4) Uani 1 d .
H6 H 0.5620(11) 0.0325(4) 0.5482(9) 0.039 Uiso 1 calc R
C7 C 0.6430(12) 0.0188(4) 0.4542(8) 0.035(5) Uani 1 d .
H7 H 0.6745(12) 0.0012(4) 0.4831(8) 0.043 Uiso 1 calc R
C8 C 0.7367(10) 0.0063(4) 0.2109(8) 0.019(3) Uani 1 d .
C9 C 0.6673(10) -0.0111(4) 0.1655(8) 0.025(4) Uani 1 d .
H9 H 0.6332(10) -0.0279(4) 0.1915(8) 0.031 Uiso 1 calc R
C10 C 0.6471(11) -0.0040(4) 0.0803(9) 0.031(4) Uani 1 d .
H10 H 0.6010(11) -0.0165(4) 0.0489(9) 0.038 Uiso 1 calc R
C11 C 0.6962(12) 0.0219(5) 0.0426(9) 0.038(5) Uani 1 d .
H11 H 0.6813(12) 0.0270(5) -0.0139(9) 0.046 Uiso 1 calc R
C12 C 0.7667(12) 0.0400(5) 0.0873(9) 0.041(5) Uani 1 d .
H12 H 0.8002(12) 0.0570(5) 0.0612(9) 0.049 Uiso 1 calc R
C13 C 0.7865(11) 0.0324(4) 0.1730(9) 0.029(4) Uani 1 d .
H13 H 0.8327(11) 0.0447(4) 0.2047(9) 0.035 Uiso 1 calc R
C14 C 0.7319(10) -0.0417(4) 0.3496(8) 0.018(3) Uani 1 d .
C15 C 0.6365(11) -0.0537(4) 0.3496(8) 0.026(4) Uani 1 d .
H15 H 0.5868(11) -0.0383(4) 0.3398(8) 0.031 Uiso 1 calc R
C16 C 0.6151(12) -0.0868(4) 0.3634(8) 0.028(4) Uani 1 d .
H16 H 0.5520(12) -0.0940(4) 0.3610(8) 0.034 Uiso 1 calc R
C17 C 0.6876(13) -0.1094(5) 0.3807(9) 0.040(5) Uani 1 d .
H17 H 0.6736(13) -0.1320(5) 0.3917(9) 0.047 Uiso 1 calc R
C18 C 0.7833(13) -0.0988(5) 0.3819(11) 0.050(5) Uani 1 d .
H18 H 0.8321(13) -0.1145(5) 0.3923(11) 0.060 Uiso 1 calc R
C19 C 0.8046(10) -0.0651(4) 0.3676(9) 0.030(4) Uani 1 d .
H19 H 0.8678(10) -0.0581(4) 0.3701(9) 0.035 Uiso 1 calc R
C20 C 0.8716(10) 0.0147(4) 0.3619(8) 0.021(3) Uani 1 d U
C21 C 0.8802(11) 0.0398(4) 0.4245(9) 0.029(4) Uani 1 d U
H21 H 0.8267(11) 0.0500(4) 0.4447(9) 0.034 Uiso 1 calc R
C22 C 0.9736(11) 0.0491(4) 0.4563(8) 0.028(3) Uani 1 d U
H22 H 0.9825(11) 0.0657(4) 0.4977(8) 0.034 Uiso 1 calc R
C23 C 1.0510(11) 0.0331(4) 0.4244(8) 0.031(4) Uani 1 d U
H23 H 1.1121(11) 0.0392(4) 0.4447(8) 0.038 Uiso 1 calc R
C24 C 1.0400(11) 0.0082(4) 0.3633(9) 0.031(4) Uani 1 d U
H24 H 1.0934(11) -0.0025(4) 0.3442(9) 0.037 Uiso 1 calc R
C25 C 0.9503(10) -0.0008(4) 0.3305(9) 0.024(3) Uani 1 d U
H25 H 0.9427(10) -0.0170(4) 0.2880(9) 0.029 Uiso 1 calc R
P2 P 0.8069(3) 0.27248(11) 0.2929(2) 0.0185(9) Uani 1 d .
C26 C 0.7033(10) 0.2493(4) 0.3217(7) 0.015(3) Uani 1 d .
C27 C 0.7126(11) 0.2193(5) 0.3663(10) 0.037(5) Uani 1 d .
H27 H 0.7731(11) 0.2113(5) 0.3834(10) 0.045 Uiso 1 calc R
C28 C 0.6339(10) 0.2011(4) 0.3857(9) 0.034(4) Uani 1 d .
H28 H 0.6417(10) 0.1806(4) 0.4144(9) 0.041 Uiso 1 calc R
C29 C 0.5438(10) 0.2127(4) 0.3635(8) 0.026(4) Uani 1 d .
H29 H 0.4908(10) 0.2004(4) 0.3780(8) 0.031 Uiso 1 calc R
C30 C 0.5327(10) 0.2428(4) 0.3191(10) 0.033(4) Uani 1 d .
H30 H 0.4719(10) 0.2507(4) 0.3029(10) 0.039 Uiso 1 calc R
C31 C 0.6118(10) 0.2612(4) 0.2989(9) 0.028(4) Uani 1 d .
H31 H 0.6038(10) 0.2816(4) 0.2699(9) 0.033 Uiso 1 calc R
C32 C 0.8105(11) 0.3152(4) 0.3304(8) 0.024(4) Uani 1 d .
C33 C 0.7387(13) 0.3373(5) 0.3059(12) 0.056(6) Uani 1 d .
H33 H 0.6876(13) 0.3298(5) 0.2705(12) 0.067 Uiso 1 calc R
C34 C 0.7411(13) 0.3706(4) 0.3332(13) 0.058(6) Uani 1 d .
H34 H 0.6901(13) 0.3848(4) 0.3177(13) 0.069 Uiso 1 calc R
C35 C 0.8146(13) 0.3829(4) 0.3814(9) 0.038(5) Uani 1 d .
H35 H 0.8168(13) 0.4057(4) 0.3975(9) 0.046 Uiso 1 calc R
C36 C 0.8861(13) 0.3611(5) 0.4062(11) 0.052(6) Uani 1 d .
H36 H 0.9360(13) 0.3692(5) 0.4422(11) 0.063 Uiso 1 calc R
C37 C 0.8887(11) 0.3270(5) 0.3801(9) 0.037(4) Uani 1 d .
H37 H 0.9402(11) 0.3130(5) 0.3955(9) 0.044 Uiso 1 calc R
C38 C 0.9115(9) 0.2511(4) 0.3362(8) 0.023(4) Uani 1 d .
C39 C 0.9277(11) 0.2462(5) 0.4228(9) 0.042(5) Uani 1 d .
H39 H 0.8857(11) 0.2558(5) 0.4588(9) 0.051 Uiso 1 calc R
C40 C 1.0042(12) 0.2276(5) 0.4569(10) 0.043(5) Uani 1 d .
H40 H 1.0133(12) 0.2244(5) 0.5149(10) 0.052 Uiso 1 calc R
C41 C 1.0659(11) 0.2142(4) 0.4036(10) 0.035(4) Uani 1 d .
H41 H 1.1192(11) 0.2023(4) 0.4254(10) 0.042 Uiso 1 calc R
C42 C 1.0499(10) 0.2181(4) 0.3163(10) 0.030(4) Uani 1 d .
H42 H 1.0930(10) 0.2090(4) 0.2806(10) 0.036 Uiso 1 calc R
C43 C 0.9731(10) 0.2348(4) 0.2837(9) 0.023(4) Uani 1 d .
H43 H 0.9605(10) 0.2356(4) 0.2255(9) 0.028 Uiso 1 calc R
C44 C 0.8073(10) 0.2726(4) 0.1801(8) 0.018(3) Uani 1 d .
C45 C 0.8694(10) 0.2945(4) 0.1425(9) 0.025(4) Uani 1 d .
H45 H 0.9069(10) 0.3098(4) 0.1747(9) 0.030 Uiso 1 calc R
C46 C 0.8739(12) 0.2929(4) 0.0554(9) 0.036(4) Uani 1 d .
H46 H 0.9172(12) 0.3066(4) 0.0295(9) 0.044 Uiso 1 calc R
C47 C 0.8152(12) 0.2713(4) 0.0062(8) 0.034(5) Uani 1 d .
H47 H 0.8179(12) 0.2709(4) -0.0521(8) 0.041 Uiso 1 calc R
C48 C 0.7525(12) 0.2504(4) 0.0453(7) 0.027(4) Uani 1 d .
H48 H 0.7129(12) 0.2356(4) 0.0134(7) 0.033 Uiso 1 calc R
C49 C 0.7492(10) 0.2516(4) 0.1327(8) 0.029(4) Uani 1 d .
H49 H 0.7064(10) 0.2379(4) 0.1589(8) 0.034 Uiso 1 calc R
P3 P 1.4040(2) 0.62131(10) 0.3105(2) 0.0135(8) Uani 1 d .
C50 C 1.3946(10) 0.6579(4) 0.3784(8) 0.018(3) Uani 1 d .
C51 C 1.4717(10) 0.6792(4) 0.3970(8) 0.023(4) Uani 1 d .
H51 H 1.5303(10) 0.6740(4) 0.3763(8) 0.028 Uiso 1 calc R
C52 C 1.4633(11) 0.7081(4) 0.4457(8) 0.023(4) Uani 1 d .
H52 H 1.5150(11) 0.7225(4) 0.4571(8) 0.027 Uiso 1 calc R
C53 C 1.3741(12) 0.7152(4) 0.4775(8) 0.033(4) Uani 1 d .
H53 H 1.3667(12) 0.7346(4) 0.5095(8) 0.040 Uiso 1 calc R
C54 C 1.2973(13) 0.6935(5) 0.4619(9) 0.042(5) Uani 1 d .
H54 H 1.2393(13) 0.6980(5) 0.4843(9) 0.051 Uiso 1 calc R
C55 C 1.3082(11) 0.6647(4) 0.4123(8) 0.025(4) Uani 1 d .
H55 H 1.2572(11) 0.6499(4) 0.4019(8) 0.030 Uiso 1 calc R
C56 C 1.3065(10) 0.6230(3) 0.2314(8) 0.016(3) Uani 1 d .
C57 C 1.2591(10) 0.6535(4) 0.2145(9) 0.026(4) Uani 1 d .
H57 H 1.2728(10) 0.6727(4) 0.2471(9) 0.032 Uiso 1 calc R
C58 C 1.1902(11) 0.6543(4) 0.1468(10) 0.037(5) Uani 1 d .
H58 H 1.1588(11) 0.6746(4) 0.1342(10) 0.045 Uiso 1 calc R
C59 C 1.1673(12) 0.6266(4) 0.0988(10) 0.038(5) Uani 1 d .
H59 H 1.1210(12) 0.6282(4) 0.0544(10) 0.046 Uiso 1 calc R
C60 C 1.2127(11) 0.5963(4) 0.1160(9) 0.036(5) Uani 1 d .
H60 H 1.1972(11) 0.5773(4) 0.0830(9) 0.044 Uiso 1 calc R
C61 C 1.2834(11) 0.5939(4) 0.1843(9) 0.033(4) Uani 1 d .
H61 H 1.3136(11) 0.5734(4) 0.1972(9) 0.039 Uiso 1 calc R
C62 C 1.5120(9) 0.6231(3) 0.2590(7) 0.012(3) Uani 1 d .
C63 C 1.5989(10) 0.6177(4) 0.3045(7) 0.021(4) Uani 1 d .
H63 H 1.6006(10) 0.6127(4) 0.3618(7) 0.025 Uiso 1 calc R
C64 C 1.6818(11) 0.6198(4) 0.2641(8) 0.026(4) Uani 1 d .
H64 H 1.7400(11) 0.6164(4) 0.2944(8) 0.032 Uiso 1 calc R
C65 C 1.6793(13) 0.6267(5) 0.1796(10) 0.043(5) Uani 1 d .
H65 H 1.7361(13) 0.6278(5) 0.1531(10) 0.052 Uiso 1 calc R
C66 C 1.5960(11) 0.6320(4) 0.1338(9) 0.037(5) Uani 1 d .
H66 H 1.5960(11) 0.6373(4) 0.0768(9) 0.044 Uiso 1 calc R
C67 C 1.5103(10) 0.6296(4) 0.1722(8) 0.027(4) Uani 1 d .
H67 H 1.4526(10) 0.6323(4) 0.1407(8) 0.033 Uiso 1 calc R
C68 C 1.4025(9) 0.5824(4) 0.3677(7) 0.014(3) Uani 1 d U
C69 C 1.4425(10) 0.5529(4) 0.3327(8) 0.020(3) Uani 1 d U
H69 H 1.4715(10) 0.5543(4) 0.2819(8) 0.025 Uiso 1 calc R
C70 C 1.4384(10) 0.5228(4) 0.3730(9) 0.028(3) Uani 1 d U
H70 H 1.4649(10) 0.5037(4) 0.3495(9) 0.033 Uiso 1 calc R
C71 C 1.3952(12) 0.5197(4) 0.4492(9) 0.036(4) Uani 1 d U
H71 H 1.3907(12) 0.4988(4) 0.4755(9) 0.044 Uiso 1 calc R
C72 C 1.3595(11) 0.5485(4) 0.4842(8) 0.030(4) Uani 1 d U
H72 H 1.3336(11) 0.5469(4) 0.5364(8) 0.036 Uiso 1 calc R
C73 C 1.3606(10) 0.5798(4) 0.4446(7) 0.023(3) Uani 1 d U
H73 H 1.3339(10) 0.5987(4) 0.4687(7) 0.028 Uiso 1 calc R
N1 N 1.2184(13) 0.5092(5) 0.1401(10) 0.070(6) Uani 1 d .
C74 C 1.1892(14) 0.5154(6) 0.1998(13) 0.056(6) Uani 1 d .
C75 C 1.1590(16) 0.5246(6) 0.2845(13) 0.093(9) Uani 1 d .
H75A H 1.1036(74) 0.5117(32) 0.2962(47) 0.139 Uiso 1 calc R
H75B H 1.1442(116) 0.5484(11) 0.2858(35) 0.139 Uiso 1 calc R
H75C H 1.2096(47) 0.5197(41) 0.3263(17) 0.139 Uiso 1 calc R
O2 O 0.4715(13) 0.1312(5) 0.1102(10) 0.104(6) Uani 1 d .
C76 C 0.5009(24) 0.1014(8) 0.1347(16) 0.132(13) Uani 1 d .
H76A H 0.4822(24) 0.0970(8) 0.1912(16) 0.158 Uiso 1 calc R
H76B H 0.5699(24) 0.1004(8) 0.1356(16) 0.158 Uiso 1 calc R
C77 C 0.4563(19) 0.0743(6) 0.0724(16) 0.105(9) Uani 1 d .
H77A H 0.4684(117) 0.0521(6) 0.0952(58) 0.158 Uiso 1 calc R
H77B H 0.4841(98) 0.0763(32) 0.0191(41) 0.158 Uiso 1 calc R
H77C H 0.3888(27) 0.0780(30) 0.0646(93) 0.158 Uiso 1 calc R
C78 C 0.5185(19) 0.1586(8) 0.1561(15) 0.112(11) Uani 1 d .
H78A H 0.5869(19) 0.1554(8) 0.1570(15) 0.134 Uiso 1 calc R
H78B H 0.5004(19) 0.1584(8) 0.2139(15) 0.134 Uiso 1 calc R
C79 C 0.4924(25) 0.1920(7) 0.1163(17) 0.142(14) Uani 1 d .
H79A H 0.5301(121) 0.2096(11) 0.1436(102) 0.213 Uiso 1 calc R
H79B H 0.4261(46) 0.1965(29) 0.1222(131) 0.213 Uiso 1 calc R
H79C H 0.5040(162) 0.1913(22) 0.0575(38) 0.213 Uiso 1 calc R

loop_
_atom_type_symbol
_atom_type_description
_atom_type_scat_dispersion_real
_atom_type_scat_dispersion_imag
_atom_type_scat_source
C C 0.0033 0.0016 'International Tables Vol C Tables 4.2.6.8 and 6.1.1.4'
H H 0.0000 0.0000 'International Tables Vol C Tables 4.2.6.8 and 6.1.1.4'
P P 0.1023 0.0942 'International Tables Vol C Tables 4.2.6.8 and 6.1.1.4'
Cl Cl 0.1484 0.1585 'International Tables Vol C Tables 4.2.6.8 and 6.1.1.4'
W W -0.8490 6.8722 'International Tables Vol C Tables 4.2.6.8 and 6.1.1.4'
O O 0.0106 0.0060 'International Tables Vol C Tables 4.2.6.8 and 6.1.1.4'
N N 0.0061 0.0033 'International Tables Vol C Tables 4.2.6.8 and 6.1.1.4'

loop_
_geom_angle_atom_site_label_1
_geom_angle_atom_site_label_2
_geom_angle_atom_site_label_3
_geom_angle
C1 W1 Cl9 106.3(4)
C1 W1 Cl7 107.1(4)
Cl9 W1 Cl7 89.76(13)
C1 W1 Cl14 84.6(4)
Cl9 W1 Cl14 166.99(12)
Cl7 W1 Cl14 93.67(13)
C1 W1 Cl13 85.4(4)
Cl9 W1 Cl13 93.63(15)
Cl7 W1 Cl13 165.56(13)
Cl14 W1 Cl13 80.08(14)
C1 W1 Cl1 165.1(4)
Cl9 W1 Cl1 83.43(12)
Cl7 W1 Cl1 83.70(12)
Cl14 W1 Cl1 84.48(12)
Cl13 W1 Cl1 82.75(13)
C1 W1 W2 50.9(4)
Cl9 W1 W2 97.86(10)
Cl7 W1 W2 56.72(8)
Cl14 W1 W2 94.50(9)
Cl13 W1 W2 136.29(8)
Cl1 W1 W2 140.32(10)
C1 W1 W3 50.9(3)
Cl9 W1 W3 55.70(8)
Cl7 W1 W3 100.31(9)
Cl14 W1 W3 135.49(8)
Cl13 W1 W3 93.17(10)
Cl1 W1 W3 138.69(10)
W2 W1 W3 60.81(2)
C1 W1 W4 46.7(4)
Cl9 W1 W4 131.12(10)
Cl7 W1 W4 132.77(8)
Cl14 W1 W4 52.46(9)
Cl13 W1 W4 51.97(9)
Cl1 W1 W4 118.47(9)
W2 W1 W4 90.46(3)
W3 W1 W4 88.88(3)
C1 W2 Cl8 106.6(4)
C1 W2 Cl7 109.3(4)
Cl8 W2 Cl7 89.83(12)
C1 W2 Cl15 83.8(4)
Cl8 W2 Cl15 167.19(13)
Cl7 W2 Cl15 93.68(11)
C1 W2 Cl2 164.1(4)
Cl8 W2 Cl2 82.03(13)
Cl7 W2 Cl2 83.57(12)
Cl15 W2 Cl2 86.13(13)
C1 W2 Cl16 82.6(4)
Cl8 W2 Cl16 94.77(12)
Cl7 W2 Cl16 165.39(12)
Cl15 W2 Cl16 78.97(11)
Cl2 W2 Cl16 83.34(12)
C1 W2 W1 52.8(4)
Cl8 W2 W1 98.10(9)
Cl7 W2 W1 57.02(9)
Cl15 W2 W1 94.14(9)
Cl2 W2 W1 140.56(8)
Cl16 W2 W1 135.48(9)
C1 W2 W3 51.4(4)
Cl8 W2 W3 55.56(10)
Cl7 W2 W3 100.94(9)
Cl15 W2 W3 135.29(9)
Cl2 W2 W3 137.08(9)
Cl16 W2 W3 93.08(9)
W1 W2 W3 61.37(3)
C1 W2 W5 44.1(3)
Cl8 W2 W5 131.36(9)
Cl7 W2 W5 132.05(9)
Cl15 W2 W5 52.26(8)
Cl2 W2 W5 120.23(8)
Cl16 W2 W5 51.76(8)
W1 W2 W5 89.27(3)
W3 W2 W5 88.32(3)
C1 W3 Cl8 104.4(4)
C1 W3 Cl9 105.4(4)
Cl8 W3 Cl9 86.58(13)
C1 W3 Cl17 85.1(4)
Cl8 W3 Cl17 91.83(12)
Cl9 W3 Cl17 169.40(12)
C1 W3 Cl3 166.5(4)
Cl8 W3 Cl3 84.12(14)
Cl9 W3 Cl3 85.19(13)
Cl17 W3 Cl3 84.22(12)
C1 W3 Cl18 87.3(4)
Cl8 W3 Cl18 168.21(13)
Cl9 W3 Cl18 91.15(13)
Cl17 W3 Cl18 88.28(12)
Cl3 W3 Cl18 84.2(2)
C1 W3 W2 49.5(4)
Cl8 W3 W2 55.36(9)
Cl9 W3 W2 95.08(9)
Cl17 W3 W2 92.61(9)
Cl3 W3 W2 139.29(12)
Cl18 W3 W2 136.42(10)
C1 W3 W1 50.8(4)
Cl8 W3 W1 95.36(9)
Cl9 W3 W1 54.87(9)
Cl17 W3 W1 135.73(9)
Cl3 W3 W1 139.94(10)
Cl18 W3 W1 92.77(11)
W2 W3 W1 57.82(2)
C1 W3 W6 49.1(4)
Cl8 W3 W6 133.78(8)
Cl9 W3 W6 132.41(11)
Cl17 W3 W6 54.36(9)
Cl3 W3 W6 117.54(10)
Cl18 W3 W6 54.29(8)
W2 W3 W6 92.00(3)
W1 W3 W6 91.49(3)
C1 W4 Cl10 107.6(3)
C1 W4 Cl12 105.7(4)
Cl10 W4 Cl12 90.56(14)
C1 W4 Cl13 85.8(3)
Cl10 W4 Cl13 165.03(14)
Cl12 W4 Cl13 92.32(13)
C1 W4 Cl14 84.2(4)
Cl10 W4 Cl14 93.82(13)
Cl12 W4 Cl14 167.45(13)
Cl13 W4 Cl14 80.52(13)
C1 W4 Cl4 166.1(4)
Cl10 W4 Cl4 81.28(15)
Cl12 W4 Cl4 84.48(14)
Cl13 W4 Cl4 84.4(2)
Cl14 W4 Cl4 84.56(14)
C1 W4 W5 51.2(3)
Cl10 W4 W5 56.93(10)
Cl12 W4 W5 97.78(9)
Cl13 W4 W5 136.92(10)
Cl14 W4 W5 94.46(9)
Cl4 W4 W5 138.09(12)
C1 W4 W6 50.6(4)
Cl10 W4 W6 101.20(10)
Cl12 W4 W6 55.31(9)
Cl13 W4 W6 92.49(11)
Cl14 W4 W6 134.76(9)
Cl4 W4 W6 139.57(12)
W5 W4 W6 61.14(2)
C1 W4 W1 46.2(4)
Cl10 W4 W1 132.95(11)
Cl12 W4 W1 130.00(10)
Cl13 W4 W1 52.77(10)
Cl14 W4 W1 52.34(8)
Cl4 W4 W1 119.93(10)
W5 W4 W1 90.44(3)
W6 W4 W1 88.04(3)
C1 W5 Cl10 109.9(4)
C1 W5 Cl11 106.1(4)
Cl10 W5 Cl11 91.21(13)
C1 W5 Cl5 163.9(4)
Cl10 W5 Cl5 81.66(14)
Cl11 W5 Cl5 84.22(12)
C1 W5 Cl16 82.7(4)
Cl10 W5 Cl16 165.10(13)
Cl11 W5 Cl16 92.82(12)
Cl5 W5 Cl16 84.48(13)
C1 W5 Cl15 83.3(4)
Cl10 W5 Cl15 94.33(13)
Cl11 W5 Cl15 166.70(12)
Cl5 W5 Cl15 84.63(12)
Cl16 W5 Cl15 78.90(12)
C1 W5 W4 53.5(4)
Cl10 W5 W4 56.93(10)
Cl11 W5 W4 98.68(9)
Cl5 W5 W4 138.46(10)
Cl16 W5 W4 136.23(8)
Cl15 W5 W4 94.48(8)
C1 W5 W6 51.2(4)
Cl10 W5 W6 101.70(11)
Cl11 W5 W6 55.39(8)
Cl5 W5 W6 139.35(9)
Cl16 W5 W6 92.38(9)
Cl15 W5 W6 134.57(7)
W4 W5 W6 61.80(3)
C1 W5 W2 43.9(4)
Cl10 W5 W2 132.52(9)
Cl11 W5 W2 129.78(9)
Cl5 W5 W2 120.00(10)
Cl16 W5 W2 52.08(7)
Cl15 W5 W2 51.84(8)
W4 W5 W2 89.83(3)
W6 W5 W2 87.71(3)
C1 W6 Cl11 104.2(3)
C1 W6 Cl12 105.7(4)
Cl11 W6 Cl12 86.68(13)
C1 W6 Cl17 84.8(4)
Cl11 W6 Cl17 91.67(12)
Cl12 W6 Cl17 169.45(12)
C1 W6 Cl18 87.6(3)
Cl11 W6 Cl18 168.09(13)
Cl12 W6 Cl18 91.02(14)
Cl17 W6 Cl18 88.46(14)
C1 W6 Cl6 165.6(4)
Cl11 W6 Cl6 84.55(12)
Cl12 W6 Cl6 85.90(13)
Cl17 W6 Cl6 83.57(13)
Cl18 W6 Cl6 83.63(12)
C1 W6 W5 49.3(3)
Cl11 W6 W5 55.41(9)
Cl12 W6 W5 94.65(10)
Cl17 W6 W5 92.98(9)
Cl18 W6 W5 136.49(10)
Cl6 W6 W5 139.76(8)
C1 W6 W4 50.8(4)
Cl11 W6 W4 95.19(9)
Cl12 W6 W4 55.12(9)
Cl17 W6 W4 135.43(9)
Cl18 W6 W4 93.07(11)
Cl6 W6 W4 140.88(10)
W5 W6 W4 57.05(2)
C1 W6 W3 49.0(3)
Cl11 W6 W3 133.30(10)
Cl12 W6 W3 132.76(8)
Cl17 W6 W3 54.07(8)
Cl18 W6 W3 54.83(10)
Cl6 W6 W3 116.81(9)
W5 W6 W3 91.97(3)
W4 W6 W3 91.59(3)
W2 C1 W5 92.0(5)
W2 C1 W1 76.3(5)
W5 C1 W1 138.1(7)
W2 C1 W3 79.1(5)
W5 C1 W3 139.5(7)
W1 C1 W3 78.3(4)
W2 C1 W6 138.8(7)
W5 C1 W6 79.4(5)
W1 C1 W6 134.4(7)
W3 C1 W6 81.9(5)
W2 C1 W4 138.3(7)
W5 C1 W4 75.3(4)
W1 C1 W4 87.1(5)
W3 C1 W4 134.9(7)
W6 C1 W4 78.6(5)
W2 Cl7 W1 66.26(9)
W2 Cl8 W3 69.08(10)
W1 Cl9 W3 69.43(9)
W5 Cl10 W4 66.14(9)
W6 Cl11 W5 69.20(9)
W4 Cl12 W6 69.57(11)
W4 Cl13 W1 75.26(11)
W1 Cl14 W4 75.20(11)
W2 Cl15 W5 75.91(10)
W5 Cl16 W2 76.16(9)
W3 Cl17 W6 71.57(10)
W6 Cl18 W3 70.88(11)
C14 P1 C2 107.0(7)
C14 P1 C20 112.1(7)
C2 P1 C20 110.6(7)
C14 P1 C8 109.0(6)
C2 P1 C8 107.9(7)
C20 P1 C8 110.1(6)
C3 C2 C7 120.1(15)
C3 C2 P1 121.0(12)
C7 C2 P1 118.8(12)
C2 C3 C4 118.3(16)
C5 C4 C3 119.2(17)
C4 C5 C6 123.6(18)
C7 C6 C5 117.8(15)
C6 C7 C2 121.0(16)
C9 C8 C13 120.3(12)
C9 C8 P1 120.5(11)
C13 C8 P1 118.5(10)
C8 C9 C10 120.3(14)
C11 C10 C9 119.5(14)
C12 C11 C10 121.3(14)
C11 C12 C13 118.4(15)
C8 C13 C12 120.1(14)
C19 C14 C15 117.2(14)
C19 C14 P1 123.2(11)
C15 C14 P1 119.6(11)
C16 C15 C14 122.6(15)
C15 C16 C17 119.1(16)
C16 C17 C18 120.6(16)
C19 C18 C17 120.1(17)
C18 C19 C14 120.4(15)
C25 C20 C21 122.1(13)
C25 C20 P1 119.3(11)
C21 C20 P1 118.5(11)
C20 C21 C22 117.8(15)
C23 C22 C21 118.8(14)
C24 C23 C22 121.9(14)
C23 C24 C25 120.2(15)
C24 C25 C20 119.0(14)
C32 P2 C38 108.2(7)
C32 P2 C44 109.2(7)
C38 P2 C44 109.1(6)
C32 P2 C26 113.4(7)
C38 P2 C26 108.7(7)
C44 P2 C26 108.2(6)
C27 C26 C31 118.3(14)
C27 C26 P2 120.9(11)
C31 C26 P2 120.8(11)
C28 C27 C26 120.8(15)
C29 C28 C27 121.1(16)
C28 C29 C30 119.1(15)
C29 C30 C31 120.2(14)
C30 C31 C26 120.4(14)
C33 C32 C37 119.3(15)
C33 C32 P2 120.1(12)
C37 C32 P2 120.5(12)
C32 C33 C34 120.8(16)
C35 C34 C33 121.9(18)
C34 C35 C36 117.6(17)
C35 C36 C37 123.5(16)
C32 C37 C36 116.8(16)
C39 C38 C43 117.4(14)
C39 C38 P2 121.3(12)
C43 C38 P2 120.9(10)
C40 C39 C38 122.1(15)
C41 C40 C39 118.4(15)
C40 C41 C42 120.6(15)
C43 C42 C41 120.5(15)
C42 C43 C38 120.8(13)
C49 C44 C45 120.8(13)
C49 C44 P2 120.8(11)
C45 C44 P2 118.4(11)
C44 C45 C46 118.2(14)
C47 C46 C45 121.4(15)
C48 C47 C46 119.1(13)
C47 C48 C49 119.4(14)
C44 C49 C48 121.1(14)
C62 P3 C68 108.0(6)
C62 P3 C56 108.2(6)
C68 P3 C56 110.7(6)
C62 P3 C50 110.0(6)
C68 P3 C50 112.2(6)
C56 P3 C50 107.6(6)
C51 C50 C55 119.6(13)
C51 C50 P3 121.4(11)
C55 C50 P3 119.0(11)
C52 C51 C50 121.3(14)
C51 C52 C53 118.2(14)
C54 C53 C52 121.0(14)
C53 C54 C55 119.2(15)
C50 C55 C54 120.5(15)
C57 C56 C61 121.0(13)
C57 C56 P3 120.1(11)
C61 C56 P3 118.8(11)
C56 C57 C58 117.9(14)
C59 C58 C57 122.6(15)
C58 C59 C60 119.9(14)
C59 C60 C61 120.0(15)
C56 C61 C60 118.6(14)
C63 C62 C67 119.6(12)
C63 C62 P3 120.2(9)
C67 C62 P3 120.2(10)
C64 C63 C62 119.5(12)
C65 C64 C63 120.3(14)
C66 C65 C64 121.4(16)
C65 C66 C67 119.9(14)
C66 C67 C62 119.2(13)
C73 C68 C69 119.0(13)
C73 C68 P3 122.0(11)
C69 C68 P3 119.0(10)
C70 C69 C68 120.1(13)
C69 C70 C71 121.4(15)
C72 C71 C70 118.3(15)
C71 C72 C73 122.2(14)
C72 C73 C68 118.9(14)
N1 C74 C75 174.4(23)
C76 O2 C78 113.6(21)
O2 C76 C77 108.9(21)
O2 C78 C79 110.7(21)

loop_
_geom_bond_atom_site_label_1
_geom_bond_atom_site_label_2
_geom_bond_distance
W1 C1 2.168(13)
W1 Cl9 2.394(4)
W1 Cl7 2.422(4)
W1 Cl14 2.454(4)
W1 Cl13 2.468(4)
W1 Cl1 2.478(3)
W1 W2 2.6426(9)
W1 W3 2.7405(10)
W1 W4 2.9974(9)
W2 C1 2.110(15)
W2 Cl8 2.401(4)
W2 Cl7 2.413(3)
W2 Cl15 2.464(3)
W2 Cl2 2.466(4)
W2 Cl16 2.469(3)
W2 W3 2.7259(9)
W2 W5 3.0390(9)
W3 C1 2.171(13)
W3 Cl8 2.407(4)
W3 Cl9 2.418(3)
W3 Cl17 2.432(3)
W3 Cl3 2.447(4)
W3 Cl18 2.466(4)
W3 W6 2.8497(9)
W4 C1 2.183(14)
W4 Cl10 2.408(4)
W4 Cl12 2.416(4)
W4 Cl13 2.441(4)
W4 Cl14 2.458(4)
W4 Cl4 2.488(4)
W4 W5 2.6280(9)
W4 W6 2.7601(10)
W5 C1 2.117(13)
W5 Cl10 2.408(4)
W5 Cl11 2.415(4)
W5 Cl5 2.457(3)
W5 Cl16 2.458(4)
W5 Cl15 2.478(4)
W5 W6 2.7429(9)
W6 C1 2.176(14)
W6 Cl11 2.415(3)
W6 Cl12 2.422(4)
W6 Cl17 2.441(4)
W6 Cl18 2.449(3)
W6 Cl6 2.461(4)
P1 C14 1.756(15)
P1 C2 1.80(2)
P1 C20 1.813(14)
P1 C8 1.814(12)
C2 C3 1.39(2)
C2 C7 1.39(2)
C3 C4 1.41(2)
C4 C5 1.34(2)
C5 C6 1.37(2)
C6 C7 1.37(2)
C8 C9 1.36(2)
C8 C13 1.40(2)
C9 C10 1.39(2)
C10 C11 1.39(2)
C11 C12 1.38(2)
C12 C13 1.40(2)
C14 C19 1.39(2)
C14 C15 1.42(2)
C15 C16 1.36(2)
C16 C17 1.37(2)
C17 C18 1.41(2)
C18 C19 1.38(2)
C20 C25 1.39(2)
C20 C21 1.40(2)
C21 C22 1.42(2)
C22 C23 1.38(2)
C23 C24 1.38(2)
C24 C25 1.38(2)
P2 C32 1.78(2)
P2 C38 1.791(14)
P2 C44 1.793(13)
P2 C26 1.805(14)
C26 C27 1.38(2)
C26 C31 1.39(2)
C27 C28 1.37(2)
C28 C29 1.37(2)
C29 C30 1.38(2)
C30 C31 1.38(2)
C32 C33 1.37(2)
C32 C37 1.39(2)
C33 C34 1.38(2)
C34 C35 1.34(2)
C35 C36 1.36(2)
C36 C37 1.41(2)
C38 C39 1.39(2)
C38 C43 1.40(2)
C39 C40 1.38(2)
C40 C41 1.36(2)
C41 C42 1.40(2)
C42 C43 1.34(2)
C44 C49 1.35(2)
C44 C45 1.39(2)
C45 C46 1.39(2)
C46 C47 1.39(2)
C47 C48 1.38(2)
C48 C49 1.39(2)
P3 C62 1.776(13)
P3 C68 1.783(14)
P3 C56 1.797(13)
P3 C50 1.810(13)
C50 C51 1.39(2)
C50 C55 1.39(2)
C51 C52 1.39(2)
C52 C53 1.41(2)
C53 C54 1.39(2)
C54 C55 1.39(2)
C56 C57 1.39(2)
C56 C61 1.40(2)
C57 C58 1.40(2)
C58 C59 1.36(2)
C59 C60 1.37(2)
C60 C61 1.42(2)
C62 C63 1.39(2)
C62 C67 1.40(2)
C63 C64 1.37(2)
C64 C65 1.37(2)
C65 C66 1.35(2)
C66 C67 1.39(2)
C68 C73 1.40(2)
C68 C69 1.42(2)
C69 C70 1.35(2)
C70 C71 1.40(2)
C71 C72 1.37(2)
C72 C73 1.38(2)
N1 C74 1.09(2)
C74 C75 1.48(3)
O2 C76 1.30(3)
O2 C78 1.44(3)
C76 C77 1.56(3)
C78 C79 1.49(3)
